data_9005318
loop_
_publ_author_name
'Baur, W. H.'
'Joswig, W.'
'Fursenko, B. A.'
'Belitsky, I. A.'

_publ_section_title
;Symmetry reduction of the aluminosilicate framework of LAU topology by
 ordering of exchangeable cations: the crystal structure of primary
 leonhardite with a primitive Bravais lattice
;
_journal_name_full 'European Journal of Mineralogy'
_journal_page_first 1173
_journal_page_last 1182
_journal_volume 9
_journal_year 1997
_chemical_formula_sum 'Al4.072 Ca1.276 H4.534 K0.795 Na0.62 O31 Si7.928'
_chemical_name_mineral Leonhardite
_space_group_IT_number 13
_symmetry_space_group_name_Hall '-P 2ya'
_symmetry_space_group_name_H-M 'P 1 2/a 1'
_cell_angle_alpha 90
_cell_angle_beta 110.75
_cell_angle_gamma 90
_cell_formula_units_Z 2
_cell_length_a 14.556
_cell_length_b 13.206
_cell_length_c 7.513
_cell_volume 1350.520
_database_code_amcsd 0006703
_exptl_crystal_density_diffrn 2.285
_cod_original_formula_sum 'K.795 Na.62 Ca1.276 (Si7.928 Al4.072) O31 H4.534'
_cod_database_code 9005318

loop_
_space_group_symop_operation_xyz
x,y,z
1/2-x,y,-z
1/2+x,-y,z
-x,-y,-z

loop_
_atom_site_label
_atom_site_fract_x
_atom_site_fract_y
_atom_site_fract_z
_atom_site_occupancy
_atom_site_U_iso_or_equiv
_atom_site_type_symbol
_atom_site_attached_hydrogens
K1 0.25000 0.56843 0.00000 0.79500 0.03930 K 0
Na11 0.75000 0.08670 0.00000 0.34200 0.19400 Na 0
Na12 0.68330 0.12190 0.89180 0.13900 0.03000 Na 0
Ca1 0.51639 0.24748 0.73635 0.63800 0.01900 Ca 0
Si11_1 0.48790 0.36713 0.14686 0.96200 0.00710 Si 0
Al11_1 0.48790 0.36713 0.14686 0.03800 0.00710 Al 0
Si12_1 0.48996 0.13338 0.15051 0.96800 0.00720 Si 0
Al12_1 0.48996 0.13338 0.15051 0.03200 0.00720 Al 0
Si21 0.32884 0.13316 0.32172 0.97100 0.00820 Si 0
Al21 0.32884 0.13316 0.32172 0.02900 0.00820 Al 0
Si22 0.32755 0.36450 0.31796 0.96900 0.00810 Si 0
Al22 0.32755 0.36450 0.31796 0.03100 0.00810 Al 0
Al11_2 0.38114 0.05784 0.73368 0.95400 0.00820 Al 0
Si11_2 0.38114 0.05784 0.73368 0.04600 0.00820 Si 0
Al12_2 0.38373 0.44011 0.72875 0.95200 0.00850 Al 0
Si12_2 0.38373 0.44011 0.72875 0.04800 0.00850 Si 0
O1 0.51440 0.25064 0.21690 1.00000 0.01560 O 0
O21 0.46730 0.37487 0.92200 1.00000 0.01530 O 0
O22 0.46477 0.12368 0.92460 1.00000 0.01530 O 0
O31 0.39297 0.12852 0.54610 1.00000 0.01650 O 0
O32 0.39619 0.37078 0.54030 1.00000 0.01570 O 0
O41 0.39034 0.40191 0.18830 1.00000 0.01670 O 0
O42 0.39638 0.09655 0.20200 1.00000 0.01740 O 0
O51 0.41977 0.56544 0.73000 1.00000 0.01560 O 0
O52 0.58505 0.06826 0.26920 1.00000 0.01620 O 0
O6 0.29354 0.24850 0.26400 1.00000 0.01680 O 0
O71 0.26227 0.05763 0.73190 1.00000 0.01650 O 0
O72 0.26536 0.43752 0.73070 1.00000 0.01610 O 0
Wat1 0.61500 0.12130 0.67300 1.00000 0.05250 O 2
Wat2 0.63360 0.33750 0.64210 1.00000 0.05030 O 2
Wat3 0.66280 0.25140 0.02730 1.00000 0.02900 O 2
Wat4 0.75000 0.19320 0.50000 0.97000 0.04820 O 2

loop_
_cod_changelog_entry_id
_cod_changelog_entry_author
_cod_changelog_entry_date
_cod_changelog_entry_text
1
;cod-tools version 3.8.0
Id: cif_guess_AMCSD_atom_types 9581 2023-05-17 12:35:41Z saulius
;
2023-05-21T08:52:49+03:00
;Derived atom types and hydrogen counts
from atom names that follow the AMCSD naming convention
(Wat == water, O-H == hydroxyl).
;
2
;cod-tools version 3.10.1
Id: cif_fix_AMCSD_atom_labels 10224 2024-08-07 11:09:31Z saulius
;
2024-08-07T19:39:27+03:00
;Changed the following '_atom_site_label' values:
the first duplicated label 'Al11'  converted to 'Al11_1'
duplicated label 'Al11' at index 12 converted to 'Al11_2'
the first duplicated label 'Si11'  converted to 'Si11_1'
duplicated label 'Si11' at index 13 converted to 'Si11_2'
the first duplicated label 'Al12'  converted to 'Al12_1'
duplicated label 'Al12' at index 14 converted to 'Al12_2'
the first duplicated label 'Si12'  converted to 'Si12_1'
duplicated label 'Si12' at index 15 converted to 'Si12_2'
;

loop_
_cod_related_entry_id
_cod_related_entry_database
_cod_related_entry_code
1 AMCSD 0006703
